data_4335672
loop_
_publ_author_name
'Shahana Chatterjee'
'Patrick J. Carroll'
'Larry G. Sneddon'

_publ_section_title
;
 Iridium and Ruthenium Catalyzed Syntheses, Hydroborations, and Metathesis
 Reactions of Alkenyl-Decaboranes
;
_journal_name_full 'Inorganic Chemistry'
_journal_page_first 9119
_journal_page_last 9130
_journal_paper_doi 10.1021/ic401356u
_journal_volume 52
_journal_year 2013
_chemical_formula_sum 'C8 H24 B10 Br2'
_chemical_formula_weight 388.19
_space_group_IT_number 2
_symmetry_cell_setting triclinic
_symmetry_Int_Tables_number 2
_symmetry_space_group_name_Hall '-P 1'
_symmetry_space_group_name_H-M 'P -1'
_atom_sites_solution_hydrogens geom
_atom_sites_solution_primary direct
_audit_creation_method SHELXL-97
_cell_angle_alpha 104.692(3)
_cell_angle_beta 94.928(3)
_cell_angle_gamma 90.028(3)
_cell_formula_units_Z 2
_cell_length_a 5.7403(3)
_cell_length_b 11.1992(6)
_cell_length_c 14.4436(8)
_cell_measurement_temperature 143(1)
_cell_volume 894.61(8)
_computing_data_collection 'Bruker APEX2'
_computing_data_reduction 'Bruker SAINT'
_computing_structure_refinement 'SHELXL-97 (Sheldrick, 2008)'
_computing_structure_solution 'SHELXS-97 (Sheldrick, 2008)'
_diffrn_ambient_temperature 143(1)
_diffrn_measured_fraction_theta_full 0.983
_diffrn_measured_fraction_theta_max 0.983
_diffrn_measurement_device 'CCD Area Detector'
_diffrn_measurement_device_type 'Bruker APEXII'
_diffrn_measurement_method 'phi and omega scans'
_diffrn_radiation_monochromator graphite
_diffrn_radiation_source 'sealed tube'
_diffrn_radiation_type MoK\a
_diffrn_radiation_wavelength 0.71073
_diffrn_reflns_av_R_equivalents 0.0372
_diffrn_reflns_av_sigmaI/netI 0.0341
_diffrn_reflns_limit_h_max 7
_diffrn_reflns_limit_h_min -7
_diffrn_reflns_limit_k_max 14
_diffrn_reflns_limit_k_min -14
_diffrn_reflns_limit_l_max 18
_diffrn_reflns_limit_l_min -18
_diffrn_reflns_number 19922
_diffrn_reflns_theta_full 27.52
_diffrn_reflns_theta_max 27.52
_diffrn_reflns_theta_min 1.88
_exptl_absorpt_coefficient_mu 4.510
_exptl_absorpt_correction_T_max 0.7456
_exptl_absorpt_correction_T_min 0.5075
_exptl_absorpt_correction_type multi-scan
_exptl_absorpt_process_details '(SADABS; Sheldrick, 2007)'
_exptl_crystal_density_diffrn 1.441
_exptl_crystal_F_000 384
_exptl_crystal_size_max 0.45
_exptl_crystal_size_mid 0.10
_exptl_crystal_size_min 0.02
_refine_diff_density_max 1.175
_refine_diff_density_min -0.567
_refine_diff_density_rms 0.089
_refine_ls_extinction_method none
_refine_ls_goodness_of_fit_ref 1.066
_refine_ls_hydrogen_treatment constr
_refine_ls_matrix_type full
_refine_ls_number_parameters 191
_refine_ls_number_reflns 4067
_refine_ls_number_restraints 0
_refine_ls_restrained_S_all 1.066
_refine_ls_R_factor_all 0.0620
_refine_ls_R_factor_gt 0.0461
_refine_ls_shift/su_max 0.001
_refine_ls_shift/su_mean 0.000
_refine_ls_structure_factor_coef Fsqd
_refine_ls_weighting_details 'calc w=1/[\s^2^(Fo^2^)+(0.0470P)^2^+1.7374P] where P=(Fo^2^+2Fc^2^)/3'
_refine_ls_weighting_scheme calc
_refine_ls_wR_factor_gt 0.1113
_refine_ls_wR_factor_ref 0.1184
_reflns_number_gt 3291
_reflns_number_total 4067
_reflns_threshold_expression >2sigma(I)
_cod_data_source_file ic401356u_si_002_2.cif
_cod_data_source_block UP3420-CMPD4
_cod_original_sg_symbol_H-M 'P -1 '
_cod_database_code 4335672

loop_
_symmetry_equiv_pos_as_xyz
'x, y, z'
'-x, -y, -z'

loop_
_atom_site_label
_atom_site_type_symbol
_atom_site_fract_x
_atom_site_fract_y
_atom_site_fract_z
_atom_site_U_iso_or_equiv
_atom_site_adp_type
_atom_site_occupancy
_atom_site_symmetry_multiplicity
_atom_site_calc_flag
_atom_site_refinement_flags
_atom_site_disorder_assembly
_atom_site_disorder_group
B1 B 0.2262(6) 0.3236(4) 0.7281(3) 0.0284(8) Uani 1 1 d . . .
H1 H 0.0422 0.2925 0.7213 0.036 Uiso 1 1 calc R . .
B2 B 0.3603(6) 0.3862(4) 0.8455(3) 0.0261(8) Uani 1 1 d . . .
H2 H 0.2606 0.4031 0.9091 0.033 Uiso 1 1 calc R . .
B3 B 0.3271(7) 0.4799(4) 0.7632(3) 0.0291(8) Uani 1 1 d . . .
H3 H 0.2163 0.5612 0.7817 0.036 Uiso 1 1 calc R . .
B4 B 0.3149(7) 0.3968(4) 0.6406(3) 0.0289(8) Uani 1 1 d . . .
H4 H 0.1888 0.4195 0.5862 0.036 Uiso 1 1 calc R . .
B5 B 0.4277(6) 0.2354(4) 0.7765(3) 0.0266(8) Uani 1 1 d . . .
H5 H 0.4514 0.1403 0.7831 0.033 Uiso 1 1 calc R . .
B6 B 0.6443(6) 0.3362(4) 0.8575(3) 0.0244(7) Uani 1 1 d . . .
B7 B 0.5934(7) 0.4848(4) 0.8327(3) 0.0287(8) Uani 1 1 d . . .
H7 H 0.7260 0.5518 0.8757 0.036 Uiso 1 1 calc R . .
B8 B 0.5637(7) 0.4927(4) 0.6971(3) 0.0307(8) Uani 1 1 d . . .
H8 H 0.6831 0.5630 0.6849 0.038 Uiso 1 1 calc R . .
B9 B 0.5895(6) 0.3497(4) 0.6069(3) 0.0282(8) Uani 1 1 d . . .
B10 B 0.3990(6) 0.2420(4) 0.6403(3) 0.0278(8) Uani 1 1 d . . .
H10 H 0.4116 0.1499 0.5912 0.035 Uiso 1 1 calc R . .
C1 C 0.7894(6) 0.3120(3) 0.9462(2) 0.0275(7) Uani 1 1 d . . .
H1a H 0.8179 0.3788 0.9995 0.037 Uiso 1 1 calc R . .
C2 C 0.8749(6) 0.2063(4) 0.9528(3) 0.0310(8) Uani 1 1 d . . .
H2a H 0.8484 0.1393 0.8995 0.041 Uiso 1 1 calc R . .
C3 C 1.0134(6) 0.1847(4) 1.0403(3) 0.0295(7) Uani 1 1 d . . .
H3a H 0.9467 0.1146 1.0576 0.039 Uiso 1 1 calc R . .
H3b H 1.0061 0.2567 1.0940 0.039 Uiso 1 1 calc R . .
C4 C 1.2654(6) 0.1603(3) 1.0199(2) 0.0280(7) Uani 1 1 d . . .
H4a H 1.3333 0.2314 1.0045 0.037 Uiso 1 1 calc R . .
H4b H 1.2722 0.0899 0.9649 0.037 Uiso 1 1 calc R . .
C5 C 0.6957(6) 0.3342(4) 0.5096(3) 0.0367(9) Uani 1 1 d . . .
H5a H 0.7132 0.4054 0.4886 0.049 Uiso 1 1 calc R . .
C6 C 0.7635(7) 0.2310(5) 0.4539(3) 0.0465(10) Uani 1 1 d . . .
H6 H 0.7467 0.1588 0.4736 0.062 Uiso 1 1 calc R . .
C7 C 0.8668(9) 0.2218(6) 0.3601(3) 0.0644(15) Uani 1 1 d . B .
H7a H 0.7679 0.1671 0.3091 0.086 Uiso 1 1 calc R . .
H7b H 0.8655 0.3028 0.3474 0.086 Uiso 1 1 calc R . .
C8 C 1.1052(9) 0.1769(5) 0.3571(4) 0.0605(13) Uani 1 1 d . . .
H8a H 1.2003 0.2304 0.4102 0.080 Uiso 1 1 calc R A 1
H8b H 1.1631 0.1871 0.2984 0.080 Uiso 1 1 calc R A 1
Br1 Br 1.44391(7) 0.12715(4) 1.13153(3) 0.04005(14) Uani 1 1 d . . .
Br2 Br 1.1594(8) 0.0100(3) 0.3626(2) 0.0589(8) Uani 0.606(17) 1 d P B 1
Br2' Br 1.094(2) 0.0004(6) 0.3507(7) 0.0892(16) Uani 0.394(17) 1 d P B 2
H56 H 0.6376 0.2410 0.7812 0.041 Uiso 1 1 d . C 2
H67 H 0.7651 0.4068 0.8226 0.041 Uiso 1 1 d . D 2
H89 H 0.7204 0.4184 0.6816 0.041 Uiso 1 1 d . E 2
H910 H 0.6235 0.2535 0.6391 0.041 Uiso 1 1 d . F 2

loop_
_atom_site_aniso_label
_atom_site_aniso_U_11
_atom_site_aniso_U_22
_atom_site_aniso_U_33
_atom_site_aniso_U_23
_atom_site_aniso_U_13
_atom_site_aniso_U_12
B1 0.0195(17) 0.032(2) 0.034(2) 0.0076(17) 0.0047(14) 0.0046(15)
B2 0.0229(17) 0.027(2) 0.0290(19) 0.0051(16) 0.0086(14) 0.0038(15)
B3 0.0268(19) 0.030(2) 0.032(2) 0.0077(17) 0.0067(15) 0.0078(16)
B4 0.0236(18) 0.033(2) 0.031(2) 0.0108(17) 0.0008(14) 0.0033(15)
B5 0.0219(17) 0.028(2) 0.0294(19) 0.0056(16) 0.0053(14) 0.0028(15)
B6 0.0218(17) 0.028(2) 0.0233(18) 0.0043(15) 0.0058(13) 0.0004(14)
B7 0.0299(19) 0.026(2) 0.030(2) 0.0064(16) 0.0047(15) 0.0009(15)
B8 0.0298(19) 0.031(2) 0.034(2) 0.0123(17) 0.0060(16) 0.0026(16)
B9 0.0232(17) 0.037(2) 0.0259(19) 0.0103(17) 0.0016(14) 0.0033(16)
B10 0.0249(18) 0.031(2) 0.0263(19) 0.0053(16) 0.0032(14) 0.0049(15)
C1 0.0246(16) 0.0342(19) 0.0211(16) 0.0014(14) 0.0040(12) 0.0001(14)
C2 0.0251(16) 0.035(2) 0.0307(18) 0.0053(15) 0.0010(13) -0.0011(14)
C3 0.0248(16) 0.035(2) 0.0320(18) 0.0139(16) 0.0040(13) 0.0007(14)
C4 0.0272(17) 0.0320(19) 0.0254(17) 0.0072(14) 0.0060(13) 0.0040(14)
C5 0.0323(18) 0.055(3) 0.0297(19) 0.0219(18) 0.0055(14) 0.0065(17)
C6 0.047(2) 0.066(3) 0.030(2) 0.016(2) 0.0116(17) 0.015(2)
C7 0.073(3) 0.096(4) 0.031(2) 0.024(3) 0.021(2) 0.036(3)
C8 0.069(3) 0.065(3) 0.052(3) 0.016(3) 0.027(2) 0.010(3)
Br1 0.0328(2) 0.0534(3) 0.0350(2) 0.01283(17) 0.00391(14) 0.01298(16)
Br2 0.0822(14) 0.0462(12) 0.0489(10) 0.0101(7) 0.0151(9) 0.0251(11)
Br2' 0.108(4) 0.0449(13) 0.109(3) -0.0068(17) 0.061(2) -0.007(2)

loop_
_atom_type_symbol
_atom_type_description
_atom_type_scat_dispersion_real
_atom_type_scat_dispersion_imag
_atom_type_scat_source
C C 0.0033 0.0016 'International Tables Vol C Tables 4.2.6.8 and 6.1.1.4'
H H 0.0000 0.0000 'International Tables Vol C Tables 4.2.6.8 and 6.1.1.4'
B B 0.0013 0.0007 'International Tables Vol C Tables 4.2.6.8 and 6.1.1.4'
Br Br -0.2901 2.4595 'International Tables Vol C Tables 4.2.6.8 and 6.1.1.4'

loop_
_geom_angle_atom_site_label_1
_geom_angle_atom_site_label_2
_geom_angle_atom_site_label_3
_geom_angle
B5 B1 B10 69.3(2)
B5 B1 B2 61.4(2)
B10 B1 B2 118.3(3)
B5 B1 B3 108.4(3)
B10 B1 B3 108.2(3)
B2 B1 B3 60.0(2)
B5 B1 B4 118.5(3)
B10 B1 B4 61.3(2)
B2 B1 B4 114.3(3)
B3 B1 B4 59.9(2)
B6 B2 B1 111.3(3)
B6 B2 B3 112.0(3)
B1 B2 B3 60.2(2)
B6 B2 B7 61.8(2)
B1 B2 B7 105.9(3)
B3 B2 B7 58.8(2)
B6 B2 B5 61.7(2)
B1 B2 B5 58.4(2)
B3 B2 B5 106.2(3)
B7 B2 B5 105.3(3)
B7 B3 B8 68.7(2)
B7 B3 B2 61.0(2)
B8 B3 B2 117.8(3)
B7 B3 B4 117.6(3)
B8 B3 B4 61.1(2)
B2 B3 B4 114.3(3)
B7 B3 B1 107.3(3)
B8 B3 B1 107.7(3)
B2 B3 B1 59.8(2)
B4 B3 B1 60.1(2)
B9 B4 B3 111.5(3)
B9 B4 B1 111.1(3)
B3 B4 B1 60.0(2)
B9 B4 B8 61.6(2)
B3 B4 B8 58.8(2)
B1 B4 B8 105.9(3)
B9 B4 B10 61.5(2)
B3 B4 B10 106.0(3)
B1 B4 B10 58.5(2)
B8 B4 B10 105.2(3)
B1 B5 B2 60.2(2)
B1 B5 B6 109.4(3)
B2 B5 B6 57.6(2)
B1 B5 B10 55.6(2)
B2 B5 B10 106.3(3)
B6 B5 B10 117.5(3)
C1 B6 B2 130.2(3)
C1 B6 B5 127.9(3)
B2 B6 B5 60.8(2)
C1 B6 B7 126.4(3)
B2 B6 B7 60.6(2)
B5 B6 B7 103.7(3)
B3 B7 B2 60.2(2)
B3 B7 B6 109.6(3)
B2 B7 B6 57.6(2)
B3 B7 B8 55.7(2)
B2 B7 B8 106.6(3)
B6 B7 B8 118.0(3)
B3 B8 B4 60.1(2)
B3 B8 B9 109.2(3)
B4 B8 B9 57.6(2)
B3 B8 B7 55.5(2)
B4 B8 B7 106.0(3)
B9 B8 B7 117.1(3)
C5 B9 B4 130.5(3)
C5 B9 B8 126.3(3)
B4 B9 B8 60.8(2)
C5 B9 B10 127.4(3)
B4 B9 B10 61.0(2)
B8 B9 B10 104.4(3)
B1 B10 B4 60.2(2)
B1 B10 B9 109.1(3)
B4 B10 B9 57.4(2)
B1 B10 B5 55.1(2)
B4 B10 B5 106.0(3)
B9 B10 B5 117.4(3)
C2 C1 B6 125.8(3)
C1 C2 C3 124.8(3)
C2 C3 C4 109.9(3)
C3 C4 Br1 110.2(2)
C6 C5 B9 126.6(4)
C5 C6 C7 124.2(5)
C8 C7 C6 114.5(4)
C7 C8 Br2 118.8(4)
C7 C8 Br2' 108.3(5)
Br2 C8 Br2' 11.8(3)

loop_
_geom_bond_atom_site_label_1
_geom_bond_atom_site_label_2
_geom_bond_distance
B1 B5 1.737(5)
B1 B10 1.748(5)
B1 B2 1.770(6)
B1 B3 1.777(6)
B1 B4 1.779(6)
B2 B6 1.733(5)
B2 B3 1.774(6)
B2 B7 1.786(5)
B2 B5 1.791(5)
B3 B7 1.748(6)
B3 B8 1.752(6)
B3 B4 1.775(6)
B4 B9 1.733(5)
B4 B8 1.792(6)
B4 B10 1.799(6)
B5 B6 1.807(5)
B5 B10 1.980(6)
B6 C1 1.550(5)
B6 B7 1.808(6)
B7 B8 1.976(6)
B8 B9 1.806(6)
B9 C5 1.549(5)
B9 B10 1.807(6)
C1 C2 1.304(5)
C2 C3 1.507(5)
C3 C4 1.512(5)
C4 Br1 1.951(3)
C5 C6 1.311(6)
C6 C7 1.505(5)
C7 C8 1.458(7)
C8 Br2 1.915(6)
C8 Br2' 1.956(8)
